data_4323240
loop_
_publ_author_name
'Felipe G\'omez-de la Torre'
'Antonio de la Hoz'
'F\'elix A. Jal\'on'
'Blanca R. Manzano'
'Antonio Otero'
'Ana M. Rodr\'iguez'
'M. Carmen Rodr\'iguez-P\'erez'
'\'Aurea Echevarr\'ia'
'Jos\'e Elguero'

_publ_section_title
;
 Synthesis and Characterization of Palladium(II) Complexes with New
 Polydentate Nitrogen Ligands. Dynamic Behavior Involving Pd-N Bond
 Rupture. X-ray Molecular Structure of
 [[Pd(\h^3^-C~4~H~7~)]~2~)(Me-BPzTO)]4-Me-C~6~H~4~SO~3~ [Me-BPzTO =
 4,6-Bis(4-methylpyrazol-1-yl)-1,3,5-triazin-2-olate]
;
_journal_name_full 'Inorganic Chemistry'
_journal_page_first 6606
_journal_page_last 6614
_journal_paper_doi 10.1021/ic980307n
_journal_volume 37
_journal_year 1998
_chemical_formula_moiety 'C19 H24 N7 O Pd2 1+, C7 H7 O3 S 1-, C H2 CL2'
_chemical_formula_sum 'C27 H33 Cl2 N7 O4 Pd2 S2'
_chemical_formula_weight 835.36
_chemical_name_systematic ?
_space_group_IT_number 12
_symmetry_cell_setting monoclinic
_symmetry_space_group_name_Hall '-A 2y'
_symmetry_space_group_name_H-M 'A 1 2/m 1'
_atom_sites_solution_hydrogens geom
_atom_sites_solution_primary direct
_atom_sites_solution_secondary difmap
_audit_creation_method SHELXL
_cell_angle_alpha 90.00
_cell_angle_beta 99.040(10)
_cell_angle_gamma 90.00
_cell_formula_units_Z 8
_cell_length_a 9.7640(10)
_cell_length_b 16.1890(10)
_cell_length_c 21.175(5)
_cell_measurement_reflns_used 25
_cell_measurement_temperature 293(2)
_cell_measurement_theta_max 28
_cell_measurement_theta_min 2
_cell_volume 3305.5(9)
_computing_cell_refinement 'Nonius (control program)'
_computing_data_collection 'Nonius (control program)'
_computing_data_reduction 'XRAY80 (Stewart, 1976)'
_computing_structure_refinement 'SHELXL-93 (Sheldrick, 1993)'
_computing_structure_solution 'SHELXS-86 (Sheldrick, 1990)'
_diffrn_ambient_temperature 293(2)
_diffrn_measurement_device 'four circle diffractometer Nonius-Mach3'
_diffrn_measurement_method '\w/2\2q scans'
_diffrn_radiation_monochromator graphite
_diffrn_radiation_source 'fine-focus sealed tube'
_diffrn_radiation_type MoK\a
_diffrn_radiation_wavelength 0.71070
_diffrn_reflns_av_R_equivalents 0.0000
_diffrn_reflns_av_sigmaI/netI 0.0669
_diffrn_reflns_limit_h_max 12
_diffrn_reflns_limit_h_min 0
_diffrn_reflns_limit_k_max 21
_diffrn_reflns_limit_k_min 0
_diffrn_reflns_limit_l_max 27
_diffrn_reflns_limit_l_min -27
_diffrn_reflns_number 4121
_diffrn_reflns_theta_max 27.99
_diffrn_reflns_theta_min 2.11
_diffrn_standards_decay_% 0
_diffrn_standards_interval_time 90
_diffrn_standards_number 2
_exptl_absorpt_coefficient_mu 1.356
_exptl_absorpt_correction_T_max 1.000
_exptl_absorpt_correction_T_min 0.459
_exptl_absorpt_correction_type psi-scan
_exptl_crystal_colour colourless
_exptl_crystal_density_diffrn 1.679
_exptl_crystal_description prism
_exptl_crystal_F_000 1672
_exptl_crystal_size_max 0.3
_exptl_crystal_size_mid 0.2
_exptl_crystal_size_min 0.2
_refine_diff_density_max 0.756
_refine_diff_density_min -0.704
_refine_diff_density_rms 0.138
_refine_ls_extinction_method none
_refine_ls_goodness_of_fit_all 1.061
_refine_ls_goodness_of_fit_obs 1.060
_refine_ls_hydrogen_treatment noref
_refine_ls_matrix_type full
_refine_ls_number_parameters 227
_refine_ls_number_reflns 4121
_refine_ls_number_restraints 0
_refine_ls_restrained_S_all 1.061
_refine_ls_restrained_S_obs 1.060
_refine_ls_R_factor_all 0.1014
_refine_ls_R_factor_obs 0.0523
_refine_ls_shift/esd_max 0.001
_refine_ls_shift/esd_mean 0.000
_refine_ls_structure_factor_coef Fsqd
_refine_ls_weighting_details
;
w=1/[\s^2^(Fo^2^)+(0.0827P)^2^+0.5052P] where P=(Fo^2^+2Fc^2^)/3
;
_refine_ls_weighting_scheme calc
_refine_ls_wR_factor_all 0.1757
_refine_ls_wR_factor_obs 0.1328
_reflns_number_observed 2435
_reflns_number_total 4121
_reflns_observed_criterion >2sigma(I)
_cod_data_source_file ic980307n.cif
_cod_data_source_block bm4
_cod_original_sg_symbol_H-M 'A 2/m'
_cod_database_code 4323240

loop_
_symmetry_equiv_pos_as_xyz
'x, y, z'
'-x, y, -z'
'x, y+1/2, z+1/2'
'-x, y+1/2, -z+1/2'
'-x, -y, -z'
'x, -y, z'
'-x, -y+1/2, -z+1/2'
'x, -y+1/2, z+1/2'

loop_
_atom_site_aniso_label
_atom_site_aniso_U_11
_atom_site_aniso_U_22
_atom_site_aniso_U_33
_atom_site_aniso_U_23
_atom_site_aniso_U_13
_atom_site_aniso_U_12
Pd1 0.0446(3) 0.0408(3) 0.0430(3) -0.0002(2) 0.0072(2) -0.0042(2)
O5 0.059(5) 0.045(4) 0.054(4) 0.000 0.026(4) 0.000
N8 0.033(4) 0.050(4) 0.034(4) 0.000 0.008(3) 0.000
N9 0.037(3) 0.041(3) 0.040(3) 0.003(2) 0.001(2) -0.003(2)
N10 0.050(4) 0.040(3) 0.041(3) -0.004(2) 0.009(3) -0.001(2)
N11 0.037(3) 0.043(3) 0.043(3) 0.002(2) 0.004(3) -0.001(2)
C12 0.034(4) 0.039(3) 0.032(3) -0.002(2) -0.005(3) -0.003(3)
C13 0.049(6) 0.027(4) 0.048(5) 0.000 0.009(5) 0.000
C14 0.038(4) 0.050(4) 0.038(3) 0.003(3) 0.003(3) 0.005(3)
C15 0.047(4) 0.048(4) 0.041(4) 0.000(3) 0.006(3) 0.006(3)
C16 0.060(5) 0.043(4) 0.051(4) -0.001(3) 0.002(4) 0.002(3)
C17 0.055(5) 0.064(5) 0.063(5) -0.002(4) 0.015(4) 0.011(4)
C18 0.053(5) 0.058(4) 0.062(5) -0.004(4) 0.025(4) -0.004(4)
C19 0.056(5) 0.054(4) 0.064(5) -0.006(4) 0.020(4) -0.017(4)
C20 0.089(7) 0.037(4) 0.073(5) 0.005(4) 0.027(5) -0.013(4)
C21 0.060(6) 0.103(8) 0.099(8) -0.021(6) 0.008(6) -0.028(6)
S4 0.051(2) 0.076(2) 0.0458(15) 0.000 0.0062(13) 0.000
O6 0.062(6) 0.090(6) 0.076(6) 0.000 0.018(5) 0.000
O7 0.074(5) 0.178(9) 0.167(8) 0.114(7) 0.032(5) 0.023(5)
C22 0.061(7) 0.040(5) 0.041(5) 0.000 0.010(5) 0.000
C23 0.046(7) 0.074(7) 0.037(5) 0.000 0.002(5) 0.000
C24 0.083(11) 0.070(8) 0.075(9) 0.000 -0.037(8) 0.000
C25 0.057(8) 0.052(7) 0.127(13) 0.000 0.029(9) 0.000
C26 0.057(8) 0.069(8) 0.078(9) 0.000 0.017(7) 0.000
C27 0.070(8) 0.052(6) 0.053(6) 0.000 0.020(6) 0.000
C28 0.067(12) 0.098(13) 0.252(28) 0.000 0.029(14) 0.000
Cl2 0.059(3) 0.134(4) 0.081(3) 0.000 0.012(2) 0.000
Cl21 0.010(9) 0.168(38) 0.050(11) 0.024(16) -0.008(7) -0.004(12)
Cl3 0.110(7) 0.122(7) 0.112(6) -0.007(5) 0.027(6) -0.053(5)

loop_
_atom_site_label
_atom_site_type_symbol
_atom_site_fract_x
_atom_site_fract_y
_atom_site_fract_z
_atom_site_U_iso_or_equiv
_atom_site_thermal_displace_type
_atom_site_occupancy
_atom_site_calc_flag
_atom_site_refinement_flags
_atom_site_disorder_group
Pd1 Pd 0.14584(6) 0.19489(3) 0.06037(2) 0.0427(2) Uani 1 d . .
O5 O 0.2044(8) 0.0000 0.0130(3) 0.051(2) Uani 1 d S .
N8 N -0.0593(8) 0.0000 0.1396(3) 0.039(2) Uani 1 d S .
N9 N 0.0826(6) 0.0737(3) 0.0776(3) 0.0396(12) Uani 1 d . .
N10 N -0.0052(6) 0.2148(3) 0.1187(3) 0.0433(13) Uani 1 d . .
N11 N -0.0545(6) 0.1419(3) 0.1397(3) 0.0413(13) Uani 1 d . .
C12 C -0.0078(7) 0.0673(4) 0.1178(3) 0.0362(13) Uani 1 d . .
C13 C 0.1300(10) 0.0000 0.0537(5) 0.041(2) Uani 1 d S .
C14 C -0.1427(7) 0.1554(4) 0.1815(3) 0.0426(15) Uani 1 d . .
H14 H -0.1880 0.1152 0.2019 0.051 Uiso 1 calc . .
C15 C -0.1536(7) 0.2386(4) 0.1883(3) 0.045(2) Uani 1 d . .
C16 C -0.0650(8) 0.2723(4) 0.1484(4) 0.052(2) Uani 1 d . .
H16 H -0.0507 0.3286 0.1437 0.063 Uiso 1 calc . .
C17 C -0.2384(9) 0.2835(5) 0.2310(4) 0.060(2) Uani 1 d . .
H17A H -0.2272 0.3420 0.2264 0.090 Uiso 1 calc . .
H17B H -0.2076 0.2680 0.2747 0.090 Uiso 1 calc . .
H17C H -0.3344 0.2692 0.2192 0.090 Uiso 1 calc . .
C18 C 0.3056(8) 0.1850(5) 0.0037(4) 0.056(2) Uani 1 d . .
H18A H 0.3741 0.1420 0.0155 0.067 Uiso 1 calc . .
H18B H 0.2781 0.1908 -0.0421 0.067 Uiso 1 calc . .
C19 C 0.3235(8) 0.2594(5) 0.0398(4) 0.056(2) Uani 1 d . .
C20 C 0.2082(10) 0.3121(4) 0.0316(4) 0.064(2) Uani 1 d . .
H20A H 0.1727 0.3287 -0.0120 0.077 Uiso 1 calc . .
H20B H 0.2092 0.3566 0.0623 0.077 Uiso 1 calc . .
C21 C 0.4427(10) 0.2725(7) 0.0947(5) 0.088(3) Uani 1 d . .
H21A H 0.5113 0.2303 0.0935 0.132 Uiso 1 calc . .
H21B H 0.4081 0.2698 0.1346 0.132 Uiso 1 calc . .
H21C H 0.4838 0.3258 0.0905 0.132 Uiso 1 calc . .
S4 S 0.7836(3) 0.0000 0.33471(14) 0.0577(7) Uani 1 d S .
O6 O 0.7352(9) 0.0000 0.3950(4) 0.075(2) Uani 1 d S .
O7 O 0.7476(8) 0.0739(6) 0.3008(4) 0.138(4) Uani 1 d . .
C22 C 0.9672(11) 0.0000 0.3529(5) 0.047(2) Uani 1 d S .
C23 C 1.0307(12) 0.0000 0.4153(5) 0.053(3) Uani 1 d S .
H23 H 0.9774 0.0000 0.4480 0.064 Uiso 1 calc S .
C24 C 1.1736(16) 0.0000 0.4299(7) 0.081(4) Uani 1 d S .
H24 H 1.2166 0.0000 0.4723 0.098 Uiso 1 calc S .
C25 C 1.2538(14) 0.0000 0.3804(8) 0.077(4) Uani 1 d S .
C26 C 1.1873(14) 0.0000 0.3192(7) 0.067(3) Uani 1 d S .
H26 H 1.2391 0.0000 0.2859 0.081 Uiso 1 calc S .
C27 C 1.0470(13) 0.0000 0.3054(5) 0.057(3) Uani 1 d S .
H27 H 1.0043 0.0000 0.2630 0.068 Uiso 1 calc S .
C28 C 1.4137(18) 0.0000 0.3985(12) 0.139(9) Uani 1 d S .
H28A H 1.4383 0.0000 0.4443 0.208 Uiso 1 calc S .
H28B H 1.4509 0.0484 0.3813 0.208 Uiso 0.50 calc P .
H28C H 1.4509 -0.0484 0.3813 0.208 Uiso 0.50 calc P .
C29 C 0.4829(21) 0.0000 -0.1749(9) 0.120(6) Uiso 1 d S .
Cl2 Cl 0.4226(5) 0.0000 -0.1006(2) 0.091(2) Uani 0.796(9) d SP 1
Cl21 Cl 0.6278(23) 0.0430(25) -0.1773(15) 0.077(12) Uani 0.102(4) d P 2
Cl3 Cl 0.5791(10) 0.0818(6) -0.1840(5) 0.114(3) Uani 0.50 d P .

loop_
_atom_type_symbol
_atom_type_description
_atom_type_scat_dispersion_real
_atom_type_scat_dispersion_imag
_atom_type_scat_source
C C 0.0033 0.0016 'International Tables Vol C Tables 4.2.6.8 and 6.1.1.4'
H H 0.0000 0.0000 'International Tables Vol C Tables 4.2.6.8 and 6.1.1.4'
Cl Cl 0.1484 0.1585 'International Tables Vol C Tables 4.2.6.8 and 6.1.1.4'
N N 0.0061 0.0033 'International Tables Vol C Tables 4.2.6.8 and 6.1.1.4'
O O 0.0106 0.0060 'International Tables Vol C Tables 4.2.6.8 and 6.1.1.4'
S S 0.1246 0.1234 'International Tables Vol C Tables 4.2.6.8 and 6.1.1.4'
Pd Pd -0.9988 1.0072 'International Tables Vol C Tables 4.2.6.8 and 6.1.1.4'

loop_
_geom_angle_atom_site_label_1
_geom_angle_atom_site_label_2
_geom_angle_atom_site_label_3
_geom_angle
_geom_angle_site_symmetry_1
_geom_angle_site_symmetry_3
_geom_angle_publ_flag
N10 Pd1 N9 77.8(2) . . ?
N10 Pd1 C19 135.9(3) . . ?
N9 Pd1 C19 139.8(3) . . ?
N10 Pd1 C18 175.0(3) . . ?
N9 Pd1 C18 106.8(3) . . ?
C19 Pd1 C18 39.1(3) . . ?
N10 Pd1 C20 107.1(3) . . ?
N9 Pd1 C20 173.1(3) . . ?
C19 Pd1 C20 38.6(3) . . ?
C18 Pd1 C20 68.5(3) . . ?
C12 N8 C12 112.0(7) . 6 ?
C12 N9 C13 117.2(6) . . ?
C12 N9 Pd1 115.3(4) . . ?
C13 N9 Pd1 127.4(5) . . ?
C16 N10 N11 104.4(5) . . ?
C16 N10 Pd1 143.2(5) . . ?
N11 N10 Pd1 112.0(4) . . ?
C14 N11 N10 111.5(5) . . ?
C14 N11 C12 129.5(6) . . ?
N10 N11 C12 119.0(5) . . ?
N9 C12 N8 128.5(6) . . ?
N9 C12 N11 115.6(5) . . ?
N8 C12 N11 115.9(5) . . ?
O5 C13 N9 121.7(4) . . ?
O5 C13 N9 121.7(4) . 6 ?
N9 C13 N9 116.6(8) . 6 ?
N11 C14 C15 107.5(6) . . ?
C14 C15 C16 104.7(6) . . ?
C14 C15 C17 127.0(7) . . ?
C16 C15 C17 128.2(7) . . ?
N10 C16 C15 111.9(6) . . ?
C19 C18 Pd1 70.8(4) . . ?
C20 C19 C18 114.9(8) . . ?
C20 C19 C21 120.8(8) . . ?
C18 C19 C21 122.8(8) . . ?
C20 C19 Pd1 70.1(4) . . ?
C18 C19 Pd1 70.1(4) . . ?
C21 C19 Pd1 117.4(6) . . ?
C19 C20 Pd1 71.3(4) . . ?
O7 S4 O7 116.0(9) . 6 ?
O7 S4 O6 111.3(4) . . ?
O7 S4 O6 111.3(4) 6 . ?
O7 S4 C22 105.9(4) . . ?
O7 S4 C22 105.9(4) 6 . ?
O6 S4 C22 105.7(5) . . ?
C27 C22 C23 119.1(11) . . ?
C27 C22 S4 120.9(9) . . ?
C23 C22 S4 120.0(8) . . ?
C24 C23 C22 120.3(11) . . ?
C23 C24 C25 119.7(12) . . ?
C26 C25 C24 118.4(13) . . ?
C26 C25 C28 123.4(16) . . ?
C24 C25 C28 118.3(16) . . ?
C25 C26 C27 121.4(12) . . ?
C22 C27 C26 121.1(12) . . ?
Cl21 C29 Cl21 52.1(27) . 6 ?
Cl21 C29 Cl3 79.7(17) . 6 ?
Cl21 C29 Cl3 28.0(12) 6 6 ?
Cl21 C29 Cl3 28.0(12) . . ?
Cl21 C29 Cl3 79.7(17) 6 . ?
Cl3 C29 Cl3 106.6(13) 6 . ?
Cl3 C29 Cl2 112.3(9) 6 . ?
Cl3 C29 Cl2 112.3(9) . . ?
Cl3 Cl21 Cl21 142.9(29) . 6 ?
Cl3 Cl21 C29 80.7(22) . . ?
Cl21 Cl21 C29 63.9(13) 6 . ?
Cl3 Cl21 Cl3 129.7(33) . 6 ?
Cl21 Cl21 Cl3 13.2(6) 6 6 ?
C29 Cl21 Cl3 51.6(13) . 6 ?
Cl21 Cl3 C29 71.2(28) . . ?
Cl21 Cl3 Cl21 23.9(26) . 6 ?
C29 Cl3 Cl21 48.7(9) . 6 ?

loop_
_geom_bond_atom_site_label_1
_geom_bond_atom_site_label_2
_geom_bond_distance
_geom_bond_site_symmetry_2
_geom_bond_publ_flag
Pd1 N10 2.092(5) . ?
Pd1 N9 2.106(5) . ?
Pd1 C19 2.129(7) . ?
Pd1 C18 2.119(7) . ?
Pd1 C20 2.113(7) . ?
O5 C13 1.212(11) . ?
N8 C12 1.314(7) . ?
N8 C12 1.314(7) 6 ?
N9 C12 1.323(8) . ?
N9 C13 1.402(7) . ?
N10 C16 1.311(8) . ?
N10 N11 1.376(7) . ?
N11 C14 1.345(8) . ?
N11 C12 1.396(8) . ?
C13 N9 1.402(7) 6 ?
C14 C15 1.360(9) . ?
C15 C16 1.411(9) . ?
C15 C17 1.506(10) . ?
C18 C19 1.423(10) . ?
C19 C20 1.402(12) . ?
C19 C21 1.526(13) . ?
S4 O7 1.411(7) . ?
S4 O7 1.411(7) 6 ?
S4 O6 1.430(9) . ?
S4 C22 1.773(11) . ?
C22 C27 1.365(14) . ?
C22 C23 1.368(14) . ?
C23 C24 1.38(2) . ?
C24 C25 1.40(2) . ?
C25 C26 1.36(2) . ?
C25 C28 1.55(2) . ?
C26 C27 1.35(2) . ?
C29 Cl21 1.58(3) . ?
C29 Cl21 1.58(3) 6 ?
C29 Cl3 1.652(14) 6 ?
C29 Cl3 1.652(14) . ?
C29 Cl2 1.76(2) . ?
Cl21 Cl3 0.79(3) . ?
Cl21 Cl21 1.39(8) 6 ?
Cl21 Cl3 2.08(4) 6 ?
Cl3 Cl21 2.08(4) 6 ?

loop_
_geom_contact_atom_site_label_1
_geom_contact_atom_site_label_2
_geom_contact_site_symmetry_2
_geom_contact_distance
_geom_contact_publ_flag
O5 Pd1 6_555 3.3865(28) ?
O5 N8 5_555 3.3188(96) ?
O5 N8 2_555 3.3188(96) ?
O5 N9 5_555 3.3568(82) ?
O5 N9 2_555 3.3568(82) ?
O5 N9 6_555 2.2847(87) ?
O5 C12 5_555 3.2971(84) ?
O5 C12 2_555 3.2971(84) ?
O5 C12 6_555 3.4420(99) ?
O5 C13 5_555 3.34(1) ?
O5 C13 2_555 3.34(1) ?
O5 C18 6_555 3.1693(81) ?
O5 H18A 6_555 2.8296(44) ?
O5 H18B 6_555 3.4179(33) ?
N8 O5 5_555 3.318(96) ?
N8 O5 2_555 3.318(96) ?
N8 N9 6_555 2.3749(90) ?
N8 N11 6_555 2.2972(53) ?
N8 C12 6_555 1.3143(76) ?
N8 C14 6_555 2.8292(79) ?
N8 H14 6_555 2.7053(58) ?
N8 H27 1_455 2.5875(70) ?
N8 H27 6_455 2.5875(70) ?
N9 O5 5_555 3.356(82) ?
N9 O5 2_555 3.356(82) ?
N9 N9 2_555 3.425(71) ?
N9 N9 6_555 2.3856(73) ?
N9 C12 6_555 2.6359(81) ?
N9 C13 5_555 3.413(98) ?
N9 C13 2_555 3.413(98) ?
N9 Cl21 2_655 3.29(2) ?
N10 H17B 7_555 2.8319(53) ?
N10 H18B 2_555 2.919(55) ?
N10 H20A 2_555 3.164(52) ?
N11 C12 6_555 3.4580(79) ?
N11 H17B 7_555 3.2409(50) ?
N11 H18B 2_555 2.8721(50) ?
N11 H27 1_455 3.4554(53) ?
N11 H27 6_455 3.4554(53) ?
C12 O5 5_555 3.2971(84) ?
C12 O5 2_555 3.2971(84) ?
C12 N9 6_555 2.6359(81) ?
C12 N11 6_555 3.4580(79) ?
C12 C12 6_555 2.1790(82) ?
C12 H18B 2_555 3.4926(59) ?
C12 H27 1_455 3.2461(60) ?
C12 H27 6_455 3.2461(60) ?
C13 Pd1 6_555 3.1609(08) ?
C13 O5 5_555 3.34(1) ?
C13 O5 2_555 3.34(1) ?
C13 N9 5_555 3.4132(98) ?
C13 N9 2_555 3.4132(98) ?
C13 N9 6_555 1.4022(77) ?
C13 C12 6_555 2.32(1) ?
C13 C13 5_555 3.13(1) ?
C13 C13 2_555 3.13(1) ?
C13 H18A 6_555 3.4967(79) ?
C13 Cl21 5_655 3.3135(79) ?
C13 Cl21 2_655 3.31(2) ?
C14 H18B 2_555 3.0910(63) ?
C14 O7 1_455 3.18(1) ?
C14 H27 1_455 3.2540(67) ?
C14 H27 6_455 3.2540(67) ?
H14 S4 1_455 3.4223(26) ?
H14 S4 6_455 3.4223(26) ?
H14 O7 1_455 2.3758(93) ?
H14 C27 1_455 3.4597(93) ?
H14 C27 6_455 3.4597(93) ?
H14 H27 1_455 2.8132(02) ?
H14 H27 6_455 2.8132(02) ?
H14 C29 5_555 3.40(1) ?
H14 C29 2_555 3.40(1) ?
H14 Cl2 5_555 3.4335(37) ?
H14 Cl2 2_555 3.4335(37) ?
C15 H17B 7_555 3.4921(70) ?
C15 H18B 2_555 3.2361(63) ?
C16 H17B 7_555 2.9664(74) ?
C16 H18B 2_555 3.1089(71) ?
C16 H20A 2_555 3.0546(71) ?
H16 H17B 7_555 3.2281(03) ?
H16 H20A 2_555 2.8571(06) ?
H16 O7 7_655 3.3966(78) ?
H16 C22 7_655 2.8891(31) ?
H16 C22 4_655 2.8891(31) ?
H16 C23 7_655 3.0614(44) ?
H16 C23 4_655 3.0614(44) ?
H16 C24 7_655 3.3134(75) ?
H16 C24 4_655 3.3134(75) ?
H16 C25 7_655 3.4012(78) ?
H16 C25 4_655 3.4012(78) ?
H16 C26 7_655 3.2277(75) ?
H16 C26 4_655 3.2277(75) ?
H16 C27 7_655 2.9736(41) ?
H16 C27 4_655 2.9736(41) ?
H16 H27 7_655 3.3944(03) ?
H16 H27 4_655 3.3944(03) ?
C17 Cl3 8_455 3.4899(32) ?
H17A C25 7_655 3.3966(16) ?
H17A C25 4_655 3.39(1) ?
H17A C26 7_655 2.7829(59) ?
H17A C26 4_655 2.7829(59) ?
H17A H26 7_655 2.5720(02) ?
H17A H26 4_655 2.5720(02) ?
H17A C27 7_655 3.2354(81) ?
H17A C27 4_655 3.2354(81) ?
H17A H27 7_655 3.3435(02) ?
H17A H27 4_655 3.3435(02) ?
H17A H28B 7_655 3.3989(04) ?
H17A H28C 4_655 3.3989(04) ?
H17A Cl21 8_455 3.2460(42) ?
H17A Cl3 8_455 3.1351(01) ?
H17B N10 7_555 2.8319(53) ?
H17B N11 7_555 3.2409(50) ?
H17B C15 7_555 3.4921(70) ?
H17B C16 7_555 2.9664(74) ?
H17B H16 7_555 3.2281(03) ?
H17B H21B 7_555 3.0124(04) ?
H17B O7 1_455 3.2315(94) ?
H17B Cl3 8_455 3.4049(95) ?
H17C C21 1_455 3.14(1) ?
H17C H21A 1_455 2.9126(06) ?
H17C H21B 1_455 2.8479(04) ?
H17C H21B 7_555 3.3457(07) ?
H17C H21C 1_455 3.1462(06) ?
H17C Cl3 8_455 3.3588(96) ?
C18 H18A 2_655 3.2904(83) ?
C18 H21A 2_655 3.0212(86) ?
H18A C18 2_655 3.2904(83) ?
H18A H18A 2_655 2.6428(03) ?
H18A H18B 2_655 3.4449(03) ?
H18A H21A 2_655 3.0726(05) ?
H18A Cl2 5_655 3.3683(32) ?
H18A Cl2 2_655 3.3683(32) ?
H18B N10 2_555 2.9192(55) ?
H18B N11 2_555 2.8721(50) ?
H18B C12 2_555 3.4926(59) ?
H18B C14 2_555 3.0910(63) ?
H18B C15 2_555 3.2361(63) ?
H18B C16 2_555 3.1089(71) ?
H18B H18A 2_655 3.4449(03) ?
H18B C21 2_655 3.3725(09) ?
H18B H21A 2_655 2.5541(03) ?
H18B H21C 2_655 3.4608(02) ?
C19 H21A 2_655 3.4955(87) ?
C20 O6 7_655 3.4209(83) ?
C20 O6 4_655 3.4209(83) ?
C20 H24 3_454 3.2957(73) ?
C20 H24 8_454 3.2957(73) ?
H20A N10 2_555 3.1648(52) ?
H20A C16 2_555 3.0546(71) ?
H20A H16 2_555 2.8571(06) ?
H20A H20A 2_555 3.4878(04) ?
H20A C23 3_454 3.3643(55) ?
H20A C23 8_454 3.3643(55) ?
H20A H23 3_454 3.3972(02) ?
H20A H23 8_454 3.3972(02) ?
H20A C24 3_454 3.0355(59) ?
H20A C24 8_454 3.0355(59) ?
H20A H24 3_454 2.8343(02) ?
H20A H24 8_454 2.8343(02) ?
H20B S4 7_655 3.1775(21) ?
H20B S4 4_655 3.1775(21) ?
H20B O6 7_655 2.5190(32) ?
H20B O6 4_655 2.5190(32) ?
H20B O7 7_655 3.0751(91) ?
H20B C23 7_655 3.3836(84) ?
H20B C23 4_655 3.3836(84) ?
H20B H23 7_655 2.9377(02) ?
H20B H23 4_655 2.9377(02) ?
H20B H24 3_454 3.0117(03) ?
H20B H24 8_454 3.0117(03) ?
C21 H17C 1_655 3.1439(00) ?
C21 H18B 2_655 3.37(1) ?
C21 H28B 7_755 3.09(1) ?
C21 H28C 4_755 3.09(1) ?
H21A H17C 1_655 2.9126(06) ?
H21A C18 2_655 3.0212(86) ?
H21A H18A 2_655 3.0726(05) ?
H21A H18B 2_655 2.5541(03) ?
H21A C19 2_655 3.4955(87) ?
H21A Cl3 2_655 3.2804(96) ?
H21B H17B 7_555 3.0124(04) ?
H21B H17C 1_655 2.8479(04) ?
H21B H17C 7_555 3.3457(07) ?
H21B O7 7_655 3.3515(92) ?
H21B H28B 7_755 3.2886(02) ?
H21B H28C 4_755 3.2886(02) ?
H21B Cl3 2_655 3.2139(91) ?
H21C H17C 1_655 3.1462(06) ?
H21C H18B 2_655 3.4608(02) ?
H21C C28 7_755 2.9903(58) ?
H21C C28 4_755 2.9903(58) ?
H21C H28A 7_755 3.0420(02) ?
H21C H28A 4_755 3.0420(02) ?
H21C H28B 7_755 2.1894(01) ?
H21C H28C 4_755 2.1894(01) ?
S4 H14 1_655 3.4223(26) ?
S4 H14 6_655 3.4223(26) ?
S4 H20B 7_655 3.1775(21) ?
S4 H20B 4_645 3.1775(21) ?
S4 O7 6_555 1.4113(92) ?
O6 C20 7_655 3.4209(83) ?
O6 C20 4_645 3.4209(83) ?
O6 H20B 7_655 2.5190(32) ?
O6 H20B 4_645 2.5190(32) ?
O6 O7 6_555 2.34(1) ?
O6 H24 5_756 2.7746(88) ?
O6 H24 2_756 2.7746(88) ?
O6 C28 1_455 3.15(2) ?
O6 C28 6_455 3.15(2) ?
O6 H28A 1_455 3.2311(91) ?
O6 H28A 6_455 3.2311(91) ?
O6 H28B 1_455 2.8544(82) ?
O6 H28B 6_455 2.8544(82) ?
O6 H28C 1_455 2.8544(82) ?
O6 H28C 6_455 2.8544(82) ?
O7 C14 1_655 3.18(1) ?
O7 H14 1_655 2.3758(93) ?
O7 H16 7_655 3.3966(78) ?
O7 H17B 1_655 3.2315(94) ?
O7 H20B 7_655 3.0751(91) ?
O7 H21B 7_655 3.3515(92) ?
O7 O7 6_555 2.39(1) ?
O7 C29 5_655 3.42(1) ?
O7 C29 2_655 3.42(1) ?
C22 H16 7_655 2.8891(31) ?
C22 H16 4_645 2.8891(31) ?
C22 O7 6_555 2.55(1) ?
C23 H16 7_655 3.0614(44) ?
C23 H16 4_645 3.0614(44) ?
C23 H20A 3_645 3.3643(55) ?
C23 H20A 8_655 3.3643(55) ?
C23 H20B 7_655 3.3836(84) ?
C23 H20B 4_645 3.3836(84) ?
C23 H23 5_756 2.90(1) ?
C23 H23 2_756 2.90(1) ?
H23 H20A 3_645 3.3972(02) ?
H23 H20A 8_655 3.3972(02) ?
H23 H20B 7_655 2.9377(02) ?
H23 H20B 4_645 2.9377(02) ?
H23 C23 5_756 2.90(1) ?
H23 C23 2_756 2.90(1) ?
H23 H23 5_756 2.1765(05) ?
H23 H23 2_756 2.1765(05) ?
H23 C24 5_756 3.17(1) ?
H23 C24 2_756 3.17(1) ?
H23 H24 5_756 2.7268(04) ?
H23 H24 2_756 2.7268(04) ?
C24 H16 7_655 3.3134(75) ?
C24 H16 4_645 3.3134(75) ?
C24 H20A 3_645 3.0355(59) ?
C24 H20A 8_655 3.0355(59) ?
C24 H23 5_756 3.17(1) ?
C24 H23 2_756 3.17(1) ?
C24 H28B 6_555 3.14(1) ?
C24 H28C 6_555 3.14(1) ?
H24 C20 3_645 3.2957(73) ?
H24 C20 8_655 3.2957(73) ?
H24 H20A 3_645 2.8343(02) ?
H24 H20A 8_655 2.8343(02) ?
H24 H20B 3_645 3.0117(03) ?
H24 H20B 8_655 3.0117(03) ?
H24 O6 5_756 2.7746(88) ?
H24 O6 2_756 2.7746(88) ?
H24 H23 5_756 2.7268(04) ?
H24 H23 2_756 2.7268(04) ?
H24 H28B 6_555 3.3094(04) ?
H24 H28C 6_555 3.3094(04) ?
C25 H16 7_655 3.4012(78) ?
C25 H16 4_645 3.4012(78) ?
C25 H17A 7_655 3.39(1) ?
C25 H17A 4_645 3.39(1) ?
C25 H28B 6_555 2.07(1) ?
C25 H28C 6_555 2.07(1) ?
C26 H16 7_655 3.2277(75) ?
C26 H16 4_645 3.2277(75) ?
C26 H17A 7_655 2.7829(59) ?
C26 H17A 4_645 2.7829(59) ?
C26 H28B 6_555 2.81(1) ?
C26 H28C 6_555 2.81(1) ?
H26 H17A 7_655 2.5720(02) ?
H26 H17A 4_645 2.5720(02) ?
H26 H28B 6_555 2.7685(04) ?
H26 H28C 6_555 2.7685(04) ?
H26 Cl21 5_755 2.89(3) ?
H26 Cl21 2_755 2.89(3) ?
H26 Cl3 5_755 3.28(1) ?
H26 Cl3 2_755 3.28(1) ?
C27 H14 1_655 3.4597(93) ?
C27 H14 6_655 3.4597(93) ?
C27 H16 7_655 2.9736(41) ?
C27 H16 4_645 2.9736(41) ?
C27 H17A 7_655 3.2354(81) ?
C27 H17A 4_645 3.2354(81) ?
C27 O7 6_555 3.14(1) ?
H27 N8 1_655 2.5875(70) ?
H27 N8 6_655 2.5875(70) ?
H27 N11 1_655 3.4554(53) ?
H27 N11 6_655 3.4554(53) ?
H27 C12 1_655 3.2461(60) ?
H27 C12 6_655 3.2461(60) ?
H27 C14 1_655 3.2540(67) ?
H27 C14 6_655 3.2540(67) ?
H27 H14 1_655 2.8132(02) ?
H27 H14 6_655 2.8132(02) ?
H27 H16 7_655 3.3944(03) ?
H27 H16 4_645 3.3944(03) ?
H27 H17A 7_655 3.3435(02) ?
H27 H17A 4_645 3.3435(02) ?
H27 O7 6_555 2.9984(84) ?
C28 H21C 7_755 2.9903(58) ?
C28 H21C 2_745 2.9903(58) ?
C28 O6 1_655 3.1518(04) ?
C28 O6 6_655 3.15(2) ?
C28 H28B 6_555 0.96(1) ?
C28 H28C 6_555 0.96(1) ?
H28A H21C 7_755 3.0420(02) ?
H28A H21C 2_745 3.0420(02) ?
H28A O6 1_655 3.2311(91) ?
H28A O6 6_655 3.2311(91) ?
H28A H28B 6_555 1.5677(03) ?
H28A H28C 6_555 1.5677(03) ?
H28B H17A 7_655 3.3989(04) ?
H28B C21 7_755 3.0936(13) ?
H28B H21B 7_755 3.2886(02) ?
H28B H21C 7_755 2.1894(01) ?
H28B O6 1_655 2.8544(82) ?
H28B O6 6_655 2.8544(82) ?
H28B H28B 6_555 1.5677(01) ?
H28C H17A 4_645 3.3989(4) ?
H28C C21 2_745 3.09(1) ?
H28C H21B 2_745 3.2886(02) ?
H28C H21C 2_745 2.1894(01) ?
H28C O6 1_655 2.8544(82) ?
H28C O6 6_655 2.8544(82) ?
H28C H28C 6_555 1.5677(01) ?
C29 H14 5_555 3.40(1) ?
C29 H14 2_555 3.40(1) ?
C29 O7 5_655 3.42(1) ?
C29 O7 2_655 3.42(1) ?
C29 Cl21 6_555 1.58(3) ?
C29 Cl3 6_555 1.65(1) ?
Cl2 H14 5_555 3.4335(37) ?
Cl2 H14 2_555 3.4335(37) ?
Cl2 H18A 5_655 3.3683(32) ?
Cl2 H18A 6_555 3.4533(38) ?
Cl2 H18A 2_655 3.3683(32) ?
Cl2 Cl21 6_555 2.8562(98) ?
Cl2 Cl3 6_555 2.83(1) ?
Cl21 N9 2_655 3.28(2) ?
Cl21 C13 5_655 3.31(2) ?
Cl21 C13 2_655 3.31(2) ?
Cl21 H17A 8_656 3.24(3) ?
Cl21 H26 5_755 2.89(3) ?
Cl21 H26 2_755 2.89(3) ?
Cl21 Cl21 6_555 1.39(5) ?
Cl21 Cl3 6_555 2.07(4) ?
Cl3 C17 8_656 3.48(1) ?
Cl3 H17A 8_656 3.13(1) ?
Cl3 H17B 8_656 3.4049(95) ?
Cl3 H17C 8_656 3.3588(96) ?
Cl3 H21A 2_655 3.2804(96) ?
Cl3 H21B 2_655 3.2139(91) ?
Cl3 H26 5_755 3.28(1) ?
Cl3 H26 2_755 3.28(1) ?
Cl3 Cl21 6_555 2.07(4) ?
Cl3 Cl3 6_555 2.64(1) ?

loop_
_geom_hbond_atom_site_label_D
_geom_hbond_atom_site_label_H
_geom_hbond_atom_site_label_A
_geom_hbond_distance_DH
_geom_hbond_distance_HA
_geom_hbond_distance_DA
_geom_hbond_angle_DHA
_geom_hbond_site_symmetry_A
_geom_hbond_publ_flag
C14 H14 N8 0.930(7) 2.829(8) 2.705(6) 87.96(4) . ?
C18 H18A O5 0.970(8) 3.169(8) 2.830(4) 101.53(46) . ?
C23 H23 O6 0.930(11) 2.850(14) 2.453(8) 105.75(72) . ?
C27 H27 O7 0.930(11) 3.146(14) 2.998(8) 90.45(17) . ?
C14 H14 O7 0.930(7) 3.182(12) 2.376(9) 144.88(46) 1_455 ?
C20 H20B O6 0.970(8) 3.421(08) 2.519(3) 154.62(43) 7_655 ?
C24 H24 O6 0.930(14) 3.675(17) 2.775(9) 163.23(90) 5_756 ?
C27 H27 N8 0.930(11) 3.501(13) 2.587(7) 167.45(70) 1_655 ?
